data_7213701
loop_
_publ_author_name
'Wang, Ji-Liang'
'Xu, Jia-Su'
'Wang, Dong-Yun'
'Wang, Hui'
'Li, Zhan-Ting'
'Zhang, Dan-Wei'

_publ_section_title
;
 Anti-parallel sheet structures of side-chain-free \g-, \d-, and
 \e-dipeptides stabilized by benzene--pentafluorobenzene stacking
;
_journal_issue 10
_journal_name_full CrystEngComm
_journal_page_first 2078
_journal_paper_doi 10.1039/c3ce42060d
_journal_volume 16
_journal_year 2014
_chemical_formula_sum 'C19 H17 F5 N2 O2'
_chemical_formula_weight 400.35
_chemical_name_systematic
; 
 ? 
;
_space_group_IT_number 14
_symmetry_cell_setting monoclinic
_symmetry_space_group_name_Hall '-P 2ybc'
_symmetry_space_group_name_H-M 'P 1 21/c 1'
_atom_sites_solution_hydrogens geom
_atom_sites_solution_primary direct
_atom_sites_solution_secondary difmap
_audit_creation_method SHELXL-97
_cell_angle_alpha 90.00
_cell_angle_beta 105.704(3)
_cell_angle_gamma 90.00
_cell_formula_units_Z 4
_cell_length_a 8.7960(9)
_cell_length_b 20.174(2)
_cell_length_c 10.7947(12)
_cell_measurement_reflns_used 1803
_cell_measurement_temperature 293(2)
_cell_measurement_theta_max 46.168
_cell_measurement_theta_min 5.628
_cell_volume 1844.0(3)
_computing_cell_refinement 'Bruker SMART'
_computing_data_collection 'Bruker SMART'
_computing_data_reduction 'Bruker SHELXTL'
_computing_molecular_graphics 'Bruker SHELXTL'
_computing_publication_material 'Bruker SHELXTL'
_computing_structure_refinement 'SHELXL-97 (Sheldrick, 1997)'
_computing_structure_solution 'SHELXS-97 (Sheldrick, 1990)'
_diffrn_ambient_temperature 293(2)
_diffrn_measured_fraction_theta_full 0.999
_diffrn_measured_fraction_theta_max 0.999
_diffrn_measurement_device_type 'CCD area detector'
_diffrn_measurement_method 'phi and omega scans'
_diffrn_radiation_monochromator graphite
_diffrn_radiation_source 'fine-focus sealed tube'
_diffrn_radiation_type MoK\a
_diffrn_radiation_wavelength 0.71073
_diffrn_reflns_av_R_equivalents 0.0414
_diffrn_reflns_av_sigmaI/netI 0.0471
_diffrn_reflns_limit_h_max 10
_diffrn_reflns_limit_h_min -9
_diffrn_reflns_limit_k_max 24
_diffrn_reflns_limit_k_min -23
_diffrn_reflns_limit_l_max 12
_diffrn_reflns_limit_l_min -13
_diffrn_reflns_number 11065
_diffrn_reflns_theta_full 26.00
_diffrn_reflns_theta_max 26.00
_diffrn_reflns_theta_min 2.02
_exptl_absorpt_coefficient_mu 0.128
_exptl_absorpt_correction_T_max 1.0000
_exptl_absorpt_correction_T_min 0.0890
_exptl_absorpt_correction_type empirical
_exptl_absorpt_process_details sadabs
_exptl_crystal_colour colorless
_exptl_crystal_density_diffrn 1.442
_exptl_crystal_density_method 'not measured'
_exptl_crystal_description prismatic
_exptl_crystal_F_000 824
_exptl_crystal_size_max 0.256
_exptl_crystal_size_mid 0.211
_exptl_crystal_size_min 0.145
_refine_diff_density_max 0.219
_refine_diff_density_min -0.149
_refine_diff_density_rms 0.038
_refine_ls_extinction_method none
_refine_ls_goodness_of_fit_ref 1.013
_refine_ls_hydrogen_treatment mixed
_refine_ls_matrix_type full
_refine_ls_number_parameters 261
_refine_ls_number_reflns 3616
_refine_ls_number_restraints 0
_refine_ls_restrained_S_all 1.013
_refine_ls_R_factor_all 0.0858
_refine_ls_R_factor_gt 0.0463
_refine_ls_shift/su_max 0.000
_refine_ls_shift/su_mean 0.000
_refine_ls_structure_factor_coef Fsqd
_refine_ls_weighting_details 'calc w=1/[\s^2^(Fo^2^)+(0.0636P)^2^+0.0000P] where P=(Fo^2^+2Fc^2^)/3'
_refine_ls_weighting_scheme calc
_refine_ls_wR_factor_gt 0.1133
_refine_ls_wR_factor_ref 0.1318
_reflns_number_gt 2174
_reflns_number_total 3616
_reflns_threshold_expression >2sigma(I)
_cod_data_source_file c3ce42060d.txt
_cod_data_source_block cd212448
_cod_depositor_comments
;
The following automatic conversions were performed:

'_symmetry_cell_setting' value 'Monoclinic' changed to 'monoclinic'
according to
/usr/data/users/saulius/automatic-downloads/current/RSC/lib/dictionaries/cif_core.dic
dictionary named 'cif_core.dic' version 2.4.2 from 2011-04-26.

Automatic conversion script
Id: cif_fix_values 2281 2013-09-26 08:29:07Z andrius 
;
_cod_original_sg_symbol_H-M P2(1)/c
_cod_database_code 7213701

loop_
_symmetry_equiv_pos_as_xyz
'x, y, z'
'-x, y+1/2, -z+1/2'
'-x, -y, -z'
'x, -y-1/2, z-1/2'

loop_
_atom_site_label
_atom_site_type_symbol
_atom_site_fract_x
_atom_site_fract_y
_atom_site_fract_z
_atom_site_U_iso_or_equiv
_atom_site_adp_type
_atom_site_occupancy
_atom_site_symmetry_multiplicity
_atom_site_calc_flag
_atom_site_refinement_flags
F1 F 0.27844(17) 0.69977(6) 0.36893(12) 0.0788(4) Uani 1 1 d .
F2 F 0.2941(2) 0.56722(7) 0.38322(16) 0.1048(6) Uani 1 1 d .
F3 F 0.44421(17) 0.49850(6) 0.23741(14) 0.0945(5) Uani 1 1 d .
F4 F 0.57973(17) 0.56329(6) 0.07504(15) 0.0867(4) Uani 1 1 d .
F5 F 0.56077(17) 0.69531(6) 0.05676(13) 0.0817(4) Uani 1 1 d .
N1 N 0.2747(2) 0.80413(8) 0.17222(16) 0.0489(4) Uani 1 1 d .
N2 N -0.1797(2) 0.76314(8) 0.41696(19) 0.0543(5) Uani 1 1 d .
O1 O 0.54034(17) 0.80780(7) 0.23186(14) 0.0636(4) Uani 1 1 d .
O2 O 0.01943(18) 0.78501(7) 0.59188(15) 0.0688(4) Uani 1 1 d .
C1 C 0.3506(2) 0.66718(11) 0.29272(19) 0.0547(5) Uani 1 1 d .
C2 C 0.3591(3) 0.59975(11) 0.3018(2) 0.0634(6) Uani 1 1 d .
C3 C 0.4357(3) 0.56441(10) 0.2285(2) 0.0615(6) Uani 1 1 d .
C4 C 0.5036(2) 0.59745(10) 0.1465(2) 0.0584(5) Uani 1 1 d .
C5 C 0.4941(2) 0.66474(10) 0.1393(2) 0.0535(5) Uani 1 1 d .
C6 C 0.4178(2) 0.70221(9) 0.21123(17) 0.0457(5) Uani 1 1 d .
C7 C 0.4156(2) 0.77651(10) 0.20544(17) 0.0463(5) Uani 1 1 d .
C8 C 0.2509(3) 0.87527(9) 0.1692(2) 0.0560(5) Uani 1 1 d .
H8A H 0.1589 0.8861 0.0994 0.067 Uiso 1 1 calc R
H8B H 0.3416 0.8968 0.1519 0.067 Uiso 1 1 calc R
C9 C 0.2281(3) 0.90195(10) 0.2934(2) 0.0591(6) Uani 1 1 d .
H9A H 0.2189 0.9498 0.2874 0.071 Uiso 1 1 calc R
H9B H 0.3207 0.8915 0.3630 0.071 Uiso 1 1 calc R
C10 C 0.0836(3) 0.87403(11) 0.3249(2) 0.0642(6) Uani 1 1 d .
H10A H 0.0990 0.8268 0.3407 0.077 Uiso 1 1 calc R
H10B H -0.0065 0.8795 0.2505 0.077 Uiso 1 1 calc R
C11 C 0.0451(3) 0.90550(10) 0.4403(2) 0.0653(6) Uani 1 1 d .
H11A H 0.0314 0.9528 0.4258 0.078 Uiso 1 1 calc R
H11B H 0.1333 0.8989 0.5157 0.078 Uiso 1 1 calc R
C12 C -0.1033(3) 0.87694(10) 0.4659(2) 0.0615(6) Uani 1 1 d .
H12A H -0.1262 0.9004 0.5372 0.074 Uiso 1 1 calc R
H12B H -0.1918 0.8832 0.3906 0.074 Uiso 1 1 calc R
C13 C -0.0837(2) 0.80437(10) 0.4973(2) 0.0508(5) Uani 1 1 d .
C14 C -0.1762(2) 0.69274(9) 0.42992(18) 0.0488(5) Uani 1 1 d .
C15 C -0.2496(3) 0.66225(10) 0.5120(2) 0.0596(6) Uani 1 1 d .
H15 H -0.2984 0.6878 0.5619 0.072 Uiso 1 1 calc R
C16 C -0.2514(3) 0.59428(11) 0.5209(2) 0.0698(6) Uani 1 1 d .
H16 H -0.3015 0.5741 0.5765 0.084 Uiso 1 1 calc R
C17 C -0.1801(3) 0.55651(11) 0.4487(2) 0.0691(6) Uani 1 1 d .
H17 H -0.1811 0.5105 0.4550 0.083 Uiso 1 1 calc R
C18 C -0.1070(3) 0.58631(12) 0.3668(2) 0.0720(7) Uani 1 1 d .
H18 H -0.0584 0.5603 0.3174 0.086 Uiso 1 1 calc R
C19 C -0.1042(3) 0.65465(11) 0.3564(2) 0.0621(6) Uani 1 1 d .
H19 H -0.0543 0.6746 0.3003 0.075 Uiso 1 1 calc R
H1 H 0.195(2) 0.7805(9) 0.1517(15) 0.033(5) Uiso 1 1 d .
H2 H -0.250(3) 0.7784(11) 0.357(2) 0.060(7) Uiso 1 1 d .

loop_
_atom_site_aniso_label
_atom_site_aniso_U_11
_atom_site_aniso_U_22
_atom_site_aniso_U_33
_atom_site_aniso_U_23
_atom_site_aniso_U_13
_atom_site_aniso_U_12
F1 0.1034(11) 0.0713(9) 0.0795(9) 0.0111(7) 0.0551(8) 0.0112(7)
F2 0.1457(14) 0.0723(10) 0.1224(12) 0.0364(8) 0.0810(11) 0.0047(9)
F3 0.1078(11) 0.0467(9) 0.1337(13) 0.0145(8) 0.0406(10) 0.0086(7)
F4 0.0931(10) 0.0658(9) 0.1150(11) -0.0150(7) 0.0519(9) 0.0096(7)
F5 0.1028(11) 0.0650(9) 0.0996(10) 0.0012(7) 0.0657(9) -0.0071(7)
N1 0.0433(10) 0.0424(10) 0.0581(11) 0.0011(8) 0.0086(8) -0.0033(8)
N2 0.0474(10) 0.0481(11) 0.0613(11) 0.0083(9) 0.0044(9) 0.0039(9)
O1 0.0497(9) 0.0547(9) 0.0811(10) 0.0078(7) 0.0087(7) -0.0066(7)
O2 0.0632(10) 0.0596(10) 0.0727(10) -0.0025(8) -0.0004(8) 0.0067(7)
C1 0.0553(13) 0.0576(14) 0.0536(12) 0.0061(10) 0.0185(10) 0.0052(10)
C2 0.0693(15) 0.0532(15) 0.0716(14) 0.0201(11) 0.0257(12) 0.0007(11)
C3 0.0614(14) 0.0401(13) 0.0805(16) 0.0110(11) 0.0149(12) 0.0049(10)
C4 0.0496(12) 0.0527(14) 0.0728(14) -0.0043(11) 0.0166(11) 0.0047(10)
C5 0.0507(12) 0.0515(13) 0.0617(13) 0.0052(10) 0.0208(10) -0.0047(9)
C6 0.0410(11) 0.0459(12) 0.0476(11) 0.0034(9) 0.0076(9) 0.0004(8)
C7 0.0466(13) 0.0486(12) 0.0427(11) 0.0032(8) 0.0107(9) -0.0041(9)
C8 0.0607(13) 0.0445(13) 0.0620(13) 0.0083(10) 0.0148(10) 0.0031(9)
C9 0.0666(14) 0.0407(12) 0.0689(14) 0.0017(10) 0.0164(11) -0.0013(10)
C10 0.0654(15) 0.0520(14) 0.0761(15) -0.0053(11) 0.0209(12) -0.0021(10)
C11 0.0716(15) 0.0461(13) 0.0812(16) -0.0072(11) 0.0257(12) -0.0006(11)
C12 0.0598(14) 0.0463(13) 0.0819(16) -0.0043(10) 0.0253(12) 0.0074(10)
C13 0.0422(11) 0.0501(13) 0.0615(13) -0.0016(10) 0.0166(11) 0.0066(10)
C14 0.0417(11) 0.0448(12) 0.0550(12) 0.0037(9) 0.0049(9) 0.0028(9)
C15 0.0620(14) 0.0557(14) 0.0652(14) 0.0027(11) 0.0240(11) 0.0030(10)
C16 0.0755(16) 0.0583(16) 0.0747(16) 0.0107(12) 0.0189(13) -0.0061(12)
C17 0.0715(15) 0.0469(14) 0.0792(16) -0.0019(12) 0.0041(13) -0.0033(11)
C18 0.0722(16) 0.0601(16) 0.0813(17) -0.0182(13) 0.0164(13) 0.0065(12)
C19 0.0591(14) 0.0613(15) 0.0676(14) -0.0007(11) 0.0198(11) -0.0010(11)

loop_
_atom_type_symbol
_atom_type_description
_atom_type_scat_dispersion_real
_atom_type_scat_dispersion_imag
_atom_type_scat_source
C C 0.0033 0.0016 'International Tables Vol C Tables 4.2.6.8 and 6.1.1.4'
H H 0.0000 0.0000 'International Tables Vol C Tables 4.2.6.8 and 6.1.1.4'
N N 0.0061 0.0033 'International Tables Vol C Tables 4.2.6.8 and 6.1.1.4'
O O 0.0106 0.0060 'International Tables Vol C Tables 4.2.6.8 and 6.1.1.4'
F F 0.0171 0.0103 'International Tables Vol C Tables 4.2.6.8 and 6.1.1.4'

loop_
_geom_angle_atom_site_label_1
_geom_angle_atom_site_label_2
_geom_angle_atom_site_label_3
_geom_angle
C7 N1 C8 122.98(18)
C7 N1 H1 119.7(12)
C8 N1 H1 117.3(12)
C13 N2 C14 124.53(19)
C13 N2 H2 119.2(15)
C14 N2 H2 116.1(15)
F1 C1 C2 118.10(19)
F1 C1 C6 119.73(19)
C2 C1 C6 122.1(2)
F2 C2 C1 120.7(2)
F2 C2 C3 119.1(2)
C1 C2 C3 120.2(2)
F3 C3 C4 120.5(2)
F3 C3 C2 120.2(2)
C4 C3 C2 119.3(2)
F4 C4 C5 120.8(2)
F4 C4 C3 119.7(2)
C5 C4 C3 119.5(2)
F5 C5 C4 117.74(19)
F5 C5 C6 119.20(18)
C4 C5 C6 123.06(19)
C1 C6 C5 115.80(19)
C1 C6 C7 122.37(18)
C5 C6 C7 121.75(17)
O1 C7 N1 124.09(19)
O1 C7 C6 120.16(18)
N1 C7 C6 115.75(17)
N1 C8 C9 112.76(16)
N1 C8 H8A 109.0
C9 C8 H8A 109.0
N1 C8 H8B 109.0
C9 C8 H8B 109.0
H8A C8 H8B 107.8
C8 C9 C10 112.95(18)
C8 C9 H9A 109.0
C10 C9 H9A 109.0
C8 C9 H9B 109.0
C10 C9 H9B 109.0
H9A C9 H9B 107.8
C9 C10 C11 114.68(18)
C9 C10 H10A 108.6
C11 C10 H10A 108.6
C9 C10 H10B 108.6
C11 C10 H10B 108.6
H10A C10 H10B 107.6
C10 C11 C12 112.62(18)
C10 C11 H11A 109.1
C12 C11 H11A 109.1
C10 C11 H11B 109.1
C12 C11 H11B 109.1
H11A C11 H11B 107.8
C13 C12 C11 111.03(17)
C13 C12 H12A 109.4
C11 C12 H12A 109.4
C13 C12 H12B 109.4
C11 C12 H12B 109.4
H12A C12 H12B 108.0
O2 C13 N2 122.60(19)
O2 C13 C12 120.67(19)
N2 C13 C12 116.71(19)
C15 C14 C19 119.4(2)
C15 C14 N2 120.48(18)
C19 C14 N2 120.03(18)
C14 C15 C16 120.5(2)
C14 C15 H15 119.7
C16 C15 H15 119.7
C17 C16 C15 120.2(2)
C17 C16 H16 119.9
C15 C16 H16 119.9
C16 C17 C18 119.7(2)
C16 C17 H17 120.1
C18 C17 H17 120.1
C17 C18 C19 120.9(2)
C17 C18 H18 119.6
C19 C18 H18 119.6
C14 C19 C18 119.2(2)
C14 C19 H19 120.4
C18 C19 H19 120.4

loop_
_geom_bond_atom_site_label_1
_geom_bond_atom_site_label_2
_geom_bond_distance
F1 C1 1.340(2)
F2 C2 1.342(2)
F3 C3 1.334(2)
F4 C4 1.341(2)
F5 C5 1.342(2)
N1 C7 1.317(2)
N1 C8 1.449(2)
N1 H1 0.827(17)
N2 C13 1.327(3)
N2 C14 1.427(2)
N2 H2 0.82(2)
O1 C7 1.230(2)
O2 C13 1.231(2)
C1 C2 1.364(3)
C1 C6 1.380(3)
C2 C3 1.371(3)
C3 C4 1.367(3)
C4 C5 1.361(3)
C5 C6 1.381(3)
C6 C7 1.500(3)
C8 C9 1.507(3)
C8 H8A 0.9700
C8 H8B 0.9700
C9 C10 1.512(3)
C9 H9A 0.9700
C9 H9B 0.9700
C10 C11 1.515(3)
C10 H10A 0.9700
C10 H10B 0.9700
C11 C12 1.519(3)
C11 H11A 0.9700
C11 H11B 0.9700
C12 C13 1.502(3)
C12 H12A 0.9700
C12 H12B 0.9700
C14 C15 1.375(3)
C14 C19 1.376(3)
C15 C16 1.375(3)
C15 H15 0.9300
C16 C17 1.359(3)
C16 H16 0.9300
C17 C18 1.365(3)
C17 H17 0.9300
C18 C19 1.384(3)
C18 H18 0.9300
C19 H19 0.9300

loop_
_geom_hbond_atom_site_label_D
_geom_hbond_atom_site_label_H
_geom_hbond_atom_site_label_A
_geom_hbond_distance_DH
_geom_hbond_distance_HA
_geom_hbond_distance_DA
_geom_hbond_angle_DHA
_geom_hbond_site_symmetry_A
N2 H2 O1 0.82(2) 2.06(2) 2.864(2) 167(2) 1_455
N1 H1 O2 0.827(17) 2.002(18) 2.824(2) 172.3(17) 4_575

loop_
_geom_torsion_atom_site_label_1
_geom_torsion_atom_site_label_2
_geom_torsion_atom_site_label_3
_geom_torsion_atom_site_label_4
_geom_torsion
F1 C1 C2 F2 1.3(3)
C6 C1 C2 F2 179.18(19)
F1 C1 C2 C3 -178.13(19)
C6 C1 C2 C3 -0.2(3)
F2 C2 C3 F3 0.5(3)
C1 C2 C3 F3 179.94(19)
F2 C2 C3 C4 -179.3(2)
C1 C2 C3 C4 0.2(3)
F3 C3 C4 F4 -0.3(3)
C2 C3 C4 F4 179.54(19)
F3 C3 C4 C5 -179.71(19)
C2 C3 C4 C5 0.1(3)
F4 C4 C5 F5 1.2(3)
C3 C4 C5 F5 -179.30(18)
F4 C4 C5 C6 -179.71(18)
C3 C4 C5 C6 -0.3(3)
F1 C1 C6 C5 177.94(17)
C2 C1 C6 C5 0.1(3)
F1 C1 C6 C7 0.9(3)
C2 C1 C6 C7 -176.97(19)
F5 C5 C6 C1 179.21(17)
C4 C5 C6 C1 0.2(3)
F5 C5 C6 C7 -3.7(3)
C4 C5 C6 C7 177.23(19)
C8 N1 C7 O1 -3.1(3)
C8 N1 C7 C6 176.26(17)
C1 C6 C7 O1 119.1(2)
C5 C6 C7 O1 -57.8(3)
C1 C6 C7 N1 -60.3(2)
C5 C6 C7 N1 122.8(2)
C7 N1 C8 C9 -93.0(2)
N1 C8 C9 C10 -61.9(2)
C8 C9 C10 C11 -173.04(18)
C9 C10 C11 C12 178.56(19)
C10 C11 C12 C13 62.4(3)
C14 N2 C13 O2 0.2(3)
C14 N2 C13 C12 178.71(17)
C11 C12 C13 O2 61.1(3)
C11 C12 C13 N2 -117.4(2)
C13 N2 C14 C15 81.8(3)
C13 N2 C14 C19 -100.7(2)
C19 C14 C15 C16 0.0(3)
N2 C14 C15 C16 177.5(2)
C14 C15 C16 C17 0.2(3)
C15 C16 C17 C18 -0.2(4)
C16 C17 C18 C19 0.1(4)
C15 C14 C19 C18 -0.1(3)
N2 C14 C19 C18 -177.7(2)
C17 C18 C19 C14 0.1(3)
